data_7249891
loop_
_publ_author_name
'Bedekar, Ashutosh'
'Dwivedi, Astha'
'Gonnade, Rajesh G.'
'Sahoo, Suban'

_publ_section_title
;
 Separation of isomers of chiral thiourea derivatives by spontaneous
 resolution and rationale of molecular recognition
;
_journal_name_full CrystEngComm
_journal_paper_doi 10.1039/D4CE01226G
_journal_year 2025
_chemical_absolute_configuration rmad
_chemical_formula_moiety 'C17 H20 N2 S'
_chemical_formula_sum 'C17 H20 N2 S'
_chemical_formula_weight 284.41
_space_group_crystal_system trigonal
_space_group_IT_number 145
_space_group_name_Hall 'P 32'
_space_group_name_H-M_alt 'P 32'
_atom_sites_solution_hydrogens mixed
_audit_creation_method SHELXL-2018/3
_audit_update_record
;
2024-11-14 deposited with the CCDC.	2025-01-30 downloaded from the CCDC.
;
_cell_angle_alpha 90
_cell_angle_beta 90
_cell_angle_gamma 120
_cell_formula_units_Z 3
_cell_length_a 10.2178(2)
_cell_length_b 10.2178(2)
_cell_length_c 13.0003(4)
_cell_measurement_reflns_used 9918
_cell_measurement_temperature 100(2)
_cell_measurement_theta_max 78.26
_cell_measurement_theta_min 5.00
_cell_volume 1175.44(5)
_computing_cell_refinement 'SAINT (Bruker, 2016)'
_computing_data_collection 'APEX3 (Bruker, 2016)'
_computing_data_reduction 'SAINT (Bruker, 2016)'
_computing_molecular_graphics 'Bruker SHELXTL, Mercury 2020.20'
_computing_publication_material 'Bruker SHELXTL'
_computing_structure_refinement 'SHELXL-2018/3 (Sheldrick, 2018)'
_computing_structure_solution 'SHELXT 2014/5 (Sheldrick, 2014)'
_diffrn_ambient_temperature 100(2)
_diffrn_detector 'Photon II CPAD Area Detector'
_diffrn_detector_area_resol_mean 7.39
_diffrn_measured_fraction_theta_full 0.999
_diffrn_measured_fraction_theta_max 0.995
_diffrn_measurement_device '\k-geometry diffractometer'
_diffrn_measurement_device_type 'Bruker D8 VENTURE Kappa Duo PHOTON II CPAD'
_diffrn_measurement_method '\f and \w scans'
_diffrn_radiation_monochromator 'multilayer mirrors'
_diffrn_radiation_type CuK\a
_diffrn_radiation_wavelength 1.54178
_diffrn_reflns_av_R_equivalents 0.0565
_diffrn_reflns_av_unetI/netI 0.0274
_diffrn_reflns_Laue_measured_fraction_full 0.999
_diffrn_reflns_Laue_measured_fraction_max 0.995
_diffrn_reflns_limit_h_max 12
_diffrn_reflns_limit_h_min -12
_diffrn_reflns_limit_k_max 12
_diffrn_reflns_limit_k_min -12
_diffrn_reflns_limit_l_max 13
_diffrn_reflns_limit_l_min -16
_diffrn_reflns_number 36394
_diffrn_reflns_point_group_measured_fraction_full 0.978
_diffrn_reflns_point_group_measured_fraction_max 0.961
_diffrn_reflns_theta_full 67.679
_diffrn_reflns_theta_max 78.820
_diffrn_reflns_theta_min 4.998
_diffrn_source 'micro-focus sealed tube'
_diffrn_source_type 'Incoatech I\mS HB'
_exptl_absorpt_coefficient_mu 1.750
_exptl_absorpt_correction_T_max 0.7542
_exptl_absorpt_correction_T_min 0.6375
_exptl_absorpt_correction_type multi-scan
_exptl_absorpt_process_details 'SADABS (BRUKER, 2016)'
_exptl_crystal_colour colourless
_exptl_crystal_density_diffrn 1.205
_exptl_crystal_description plate
_exptl_crystal_F_000 456
_exptl_crystal_size_max 0.140
_exptl_crystal_size_mid 0.110
_exptl_crystal_size_min 0.050
_refine_diff_density_max 0.167
_refine_diff_density_min -0.181
_refine_diff_density_rms 0.034
_refine_ls_abs_structure_details
;
 Refined as an inversion twin.
;
_refine_ls_abs_structure_Flack 0.010(17)
_refine_ls_extinction_method none
_refine_ls_goodness_of_fit_ref 1.078
_refine_ls_hydrogen_treatment mixed
_refine_ls_matrix_type full
_refine_ls_number_parameters 192
_refine_ls_number_reflns 3228
_refine_ls_number_restraints 1
_refine_ls_restrained_S_all 1.078
_refine_ls_R_factor_all 0.0318
_refine_ls_R_factor_gt 0.0277
_refine_ls_shift/su_max 0.000
_refine_ls_shift/su_mean 0.000
_refine_ls_structure_factor_coef Fsqd
_refine_ls_weighting_details 'w=1/[\s^2^(Fo^2^)+(0.0177P)^2^+0.3307P] where P=(Fo^2^+2Fc^2^)/3'
_refine_ls_weighting_scheme calc
_refine_ls_wR_factor_gt 0.0607
_refine_ls_wR_factor_ref 0.0631
_reflns_Friedel_coverage 0.932
_reflns_Friedel_fraction_full 0.957
_reflns_Friedel_fraction_max 0.927
_reflns_number_gt 3036
_reflns_number_total 3228
_reflns_threshold_expression 'I > 2\s(I)'
_cod_data_source_file d4ce01226g2.cif
_cod_data_source_block cu_AD_05_11_Cu_0m_a
_cod_original_cell_volume 1175.43(6)
_cod_database_code 7249891
_shelx_shelxl_version_number 2018/3
_shelx_space_group_comment
;
The symmetry employed for this shelxl refinement is uniquely defined
by the following loop, which should always be used as a source of
symmetry information in preference to the above space-group names.
They are only intended as comments.
;
_shelx_estimated_absorpt_t_min 0.792
_shelx_estimated_absorpt_t_max 0.918

loop_
_space_group_symop_operation_xyz
'x, y, z'
'-y, x-y, z+2/3'
'-x+y, -x, z+1/3'

loop_
_atom_site_label
_atom_site_type_symbol
_atom_site_fract_x
_atom_site_fract_y
_atom_site_fract_z
_atom_site_U_iso_or_equiv
_atom_site_adp_type
_atom_site_occupancy
_atom_site_site_symmetry_order
_atom_site_calc_flag
_atom_site_refinement_flags_posn
_atom_site_refinement_flags_adp
_atom_site_refinement_flags_occupancy
_atom_site_disorder_assembly
_atom_site_disorder_group
S1 S 0.11727(6) 0.47033(6) 0.63127(4) 0.02565(14) Uani 1 1 d . . . . .
N1 N 0.3107(2) 0.6732(2) 0.49524(15) 0.0247(4) Uani 1 1 d . . . . .
H1N H 0.372(3) 0.689(3) 0.449(2) 0.013(6) Uiso 1 1 d . . . . .
N2 N 0.2839(2) 0.4411(2) 0.48499(15) 0.0234(4) Uani 1 1 d . . . . .
H2N H 0.346(3) 0.479(3) 0.435(2) 0.032(8) Uiso 1 1 d . . . . .
C1 C 0.2766(3) 0.7927(3) 0.51991(18) 0.0261(5) Uani 1 1 d . . . . .
H1 H 0.208443 0.760420 0.581276 0.031 Uiso 1 1 calc R U . . .
C2 C 0.1942(3) 0.8144(2) 0.43007(17) 0.0215(5) Uani 1 1 d . . . . .
C3 C 0.2702(3) 0.8800(3) 0.33899(19) 0.0260(5) Uani 1 1 d . . . . .
H3 H 0.374268 0.910632 0.332743 0.031 Uiso 1 1 calc R U . . .
C4 C 0.1957(3) 0.9012(3) 0.25730(19) 0.0348(6) Uani 1 1 d . . . . .
H4 H 0.248549 0.945278 0.195225 0.042 Uiso 1 1 calc R U . . .
C5 C 0.0452(3) 0.8584(3) 0.2658(2) 0.0366(6) Uani 1 1 d . . . . .
H5 H -0.005027 0.874867 0.210138 0.044 Uiso 1 1 calc R U . . .
C6 C -0.0330(3) 0.7915(3) 0.3556(2) 0.0361(6) Uani 1 1 d . . . . .
H6 H -0.137273 0.760503 0.361227 0.043 Uiso 1 1 calc R U . . .
C7 C 0.0424(3) 0.7701(3) 0.4373(2) 0.0282(5) Uani 1 1 d . . . . .
H7 H -0.011094 0.724407 0.498946 0.034 Uiso 1 1 calc R U . . .
C8 C 0.4230(4) 0.9366(3) 0.5474(2) 0.0420(7) Uani 1 1 d . . . . .
H8A H 0.496478 0.961631 0.491764 0.063 Uiso 1 1 calc R U . . .
H8B H 0.463976 0.920645 0.611289 0.063 Uiso 1 1 calc R U . . .
H8C H 0.402469 1.019813 0.556758 0.063 Uiso 1 1 calc R U . . .
C9 C 0.2437(2) 0.5326(2) 0.53194(16) 0.0205(4) Uani 1 1 d . . . . .
C10 C 0.2396(3) 0.2867(3) 0.51488(17) 0.0232(5) Uani 1 1 d . . . . .
H10 H 0.138259 0.240573 0.548720 0.028 Uiso 1 1 calc R U . . .
C11 C 0.3499(3) 0.2796(3) 0.58946(17) 0.0235(5) Uani 1 1 d . . . . .
C12 C 0.2971(3) 0.1917(3) 0.67757(19) 0.0325(6) Uani 1 1 d . . . . .
H12 H 0.192283 0.142193 0.693298 0.039 Uiso 1 1 calc R U . . .
C13 C 0.3950(3) 0.1750(3) 0.7431(2) 0.0400(7) Uani 1 1 d . . . . .
H13 H 0.357006 0.113335 0.802622 0.048 Uiso 1 1 calc R U . . .
C14 C 0.5477(3) 0.2481(3) 0.7215(2) 0.0355(6) Uani 1 1 d . . . . .
H14 H 0.614993 0.236183 0.765817 0.043 Uiso 1 1 calc R U . . .
C15 C 0.6024(3) 0.3384(3) 0.6352(2) 0.0348(6) Uani 1 1 d . . . . .
H15 H 0.707644 0.390023 0.620808 0.042 Uiso 1 1 calc R U . . .
C16 C 0.5042(3) 0.3541(3) 0.56967(19) 0.0294(5) Uani 1 1 d . . . . .
H16 H 0.542753 0.416509 0.510495 0.035 Uiso 1 1 calc R U . . .
C17 C 0.2249(3) 0.1979(3) 0.41703(19) 0.0293(5) Uani 1 1 d . . . . .
H17A H 0.149944 0.200706 0.371417 0.044 Uiso 1 1 calc R U . . .
H17B H 0.192389 0.092825 0.434839 0.044 Uiso 1 1 calc R U . . .
H17C H 0.322825 0.243165 0.381971 0.044 Uiso 1 1 calc R U . . .

loop_
_atom_site_aniso_label
_atom_site_aniso_U_11
_atom_site_aniso_U_22
_atom_site_aniso_U_33
_atom_site_aniso_U_23
_atom_site_aniso_U_13
_atom_site_aniso_U_12
S1 0.0285(3) 0.0236(3) 0.0219(3) -0.0018(2) 0.0048(2) 0.0108(3)
N1 0.0311(11) 0.0222(10) 0.0250(11) 0.0038(8) 0.0066(9) 0.0164(9)
N2 0.0303(11) 0.0198(10) 0.0217(10) 0.0045(7) 0.0079(8) 0.0138(9)
C1 0.0367(13) 0.0252(12) 0.0233(12) -0.0005(9) -0.0008(10) 0.0207(11)
C2 0.0271(12) 0.0163(11) 0.0233(12) -0.0036(8) -0.0012(9) 0.0124(10)
C3 0.0273(12) 0.0254(12) 0.0274(13) 0.0004(9) 0.0036(9) 0.0147(10)
C4 0.0545(17) 0.0405(15) 0.0205(13) -0.0004(10) 0.0026(11) 0.0321(14)
C5 0.0496(17) 0.0442(16) 0.0294(14) -0.0146(12) -0.0177(12) 0.0335(14)
C6 0.0283(13) 0.0353(14) 0.0464(16) -0.0144(12) -0.0095(11) 0.0172(12)
C7 0.0266(12) 0.0250(12) 0.0319(13) -0.0009(10) 0.0029(10) 0.0122(10)
C8 0.0522(18) 0.0314(14) 0.0508(18) -0.0157(12) -0.0279(14) 0.0272(14)
C9 0.0217(11) 0.0225(11) 0.0175(11) -0.0015(8) -0.0046(8) 0.0113(9)
C10 0.0266(12) 0.0192(11) 0.0241(12) 0.0015(8) 0.0035(9) 0.0117(10)
C11 0.0295(13) 0.0198(11) 0.0224(12) -0.0026(9) 0.0015(9) 0.0133(10)
C12 0.0351(14) 0.0374(15) 0.0293(14) 0.0078(11) 0.0083(10) 0.0212(12)
C13 0.0520(18) 0.0509(17) 0.0272(14) 0.0089(11) 0.0057(12) 0.0331(15)
C14 0.0438(15) 0.0416(15) 0.0279(13) -0.0081(11) -0.0101(11) 0.0265(13)
C15 0.0292(13) 0.0333(14) 0.0385(16) -0.0085(11) -0.0050(11) 0.0131(12)
C16 0.0316(13) 0.0256(12) 0.0273(13) 0.0004(10) 0.0027(10) 0.0117(11)
C17 0.0369(14) 0.0229(12) 0.0295(13) -0.0024(9) -0.0047(10) 0.0159(11)

loop_
_atom_type_symbol
_atom_type_description
_atom_type_scat_dispersion_real
_atom_type_scat_dispersion_imag
_atom_type_scat_source
C C 0.0181 0.0091 'International Tables Vol C Tables 4.2.6.8 and 6.1.1.4'
H H 0.0000 0.0000 'International Tables Vol C Tables 4.2.6.8 and 6.1.1.4'
N N 0.0311 0.0180 'International Tables Vol C Tables 4.2.6.8 and 6.1.1.4'
S S 0.3331 0.5567 'International Tables Vol C Tables 4.2.6.8 and 6.1.1.4'

loop_
_geom_angle_atom_site_label_1
_geom_angle_atom_site_label_2
_geom_angle_atom_site_label_3
_geom_angle
_geom_angle_site_symmetry_1
_geom_angle_site_symmetry_3
_geom_angle_publ_flag
C9 N1 C1 127.8(2) . . ?
C9 N1 H1N 114.1(17) . . ?
C1 N1 H1N 117.7(17) . . ?
C9 N2 C10 126.47(19) . . ?
C9 N2 H2N 116(2) . . ?
C10 N2 H2N 117(2) . . ?
N1 C1 C2 109.51(18) . . ?
N1 C1 C8 109.1(2) . . ?
C2 C1 C8 112.8(2) . . ?
N1 C1 H1 108.4 . . ?
C2 C1 H1 108.4 . . ?
C8 C1 H1 108.4 . . ?
C7 C2 C3 118.7(2) . . ?
C7 C2 C1 120.8(2) . . ?
C3 C2 C1 120.5(2) . . ?
C4 C3 C2 120.7(2) . . ?
C4 C3 H3 119.7 . . ?
C2 C3 H3 119.7 . . ?
C5 C4 C3 120.2(2) . . ?
C5 C4 H4 119.9 . . ?
C3 C4 H4 119.9 . . ?
C4 C5 C6 120.1(2) . . ?
C4 C5 H5 119.9 . . ?
C6 C5 H5 119.9 . . ?
C5 C6 C7 119.5(2) . . ?
C5 C6 H6 120.3 . . ?
C7 C6 H6 120.3 . . ?
C2 C7 C6 120.9(2) . . ?
C2 C7 H7 119.6 . . ?
C6 C7 H7 119.6 . . ?
C1 C8 H8A 109.5 . . ?
C1 C8 H8B 109.5 . . ?
H8A C8 H8B 109.5 . . ?
C1 C8 H8C 109.5 . . ?
H8A C8 H8C 109.5 . . ?
H8B C8 H8C 109.5 . . ?
N1 C9 N2 114.7(2) . . ?
N1 C9 S1 123.84(18) . . ?
N2 C9 S1 121.50(17) . . ?
N2 C10 C11 112.70(19) . . ?
N2 C10 C17 107.81(19) . . ?
C11 C10 C17 111.07(19) . . ?
N2 C10 H10 108.4 . . ?
C11 C10 H10 108.4 . . ?
C17 C10 H10 108.4 . . ?
C12 C11 C16 118.4(2) . . ?
C12 C11 C10 120.1(2) . . ?
C16 C11 C10 121.5(2) . . ?
C11 C12 C13 121.0(3) . . ?
C11 C12 H12 119.5 . . ?
C13 C12 H12 119.5 . . ?
C14 C13 C12 119.9(3) . . ?
C14 C13 H13 120.1 . . ?
C12 C13 H13 120.1 . . ?
C15 C14 C13 119.8(3) . . ?
C15 C14 H14 120.1 . . ?
C13 C14 H14 120.1 . . ?
C14 C15 C16 120.2(3) . . ?
C14 C15 H15 119.9 . . ?
C16 C15 H15 119.9 . . ?
C15 C16 C11 120.8(2) . . ?
C15 C16 H16 119.6 . . ?
C11 C16 H16 119.6 . . ?
C10 C17 H17A 109.5 . . ?
C10 C17 H17B 109.5 . . ?
H17A C17 H17B 109.5 . . ?
C10 C17 H17C 109.5 . . ?
H17A C17 H17C 109.5 . . ?
H17B C17 H17C 109.5 . . ?

loop_
_geom_bond_atom_site_label_1
_geom_bond_atom_site_label_2
_geom_bond_distance
_geom_bond_site_symmetry_2
_geom_bond_publ_flag
S1 C9 1.709(2) . ?
N1 C9 1.333(3) . ?
N1 C1 1.463(3) . ?
N1 H1N 0.83(3) . ?
N2 C9 1.342(3) . ?
N2 C10 1.459(3) . ?
N2 H2N 0.85(3) . ?
C1 C2 1.519(3) . ?
C1 C8 1.525(4) . ?
C1 H1 1.0000 . ?
C2 C7 1.385(3) . ?
C2 C3 1.391(3) . ?
C3 C4 1.385(4) . ?
C3 H3 0.9500 . ?
C4 C5 1.377(4) . ?
C4 H4 0.9500 . ?
C5 C6 1.386(4) . ?
C5 H5 0.9500 . ?
C6 C7 1.393(4) . ?
C6 H6 0.9500 . ?
C7 H7 0.9500 . ?
C8 H8A 0.9800 . ?
C8 H8B 0.9800 . ?
C8 H8C 0.9800 . ?
C10 C11 1.516(3) . ?
C10 C17 1.526(3) . ?
C10 H10 1.0000 . ?
C11 C12 1.388(3) . ?
C11 C16 1.389(3) . ?
C12 C13 1.388(4) . ?
C12 H12 0.9500 . ?
C13 C14 1.381(4) . ?
C13 H13 0.9500 . ?
C14 C15 1.380(4) . ?
C14 H14 0.9500 . ?
C15 C16 1.386(4) . ?
C15 H15 0.9500 . ?
C16 H16 0.9500 . ?
C17 H17A 0.9800 . ?
C17 H17B 0.9800 . ?
C17 H17C 0.9800 . ?

loop_
_geom_torsion_atom_site_label_1
_geom_torsion_atom_site_label_2
_geom_torsion_atom_site_label_3
_geom_torsion_atom_site_label_4
_geom_torsion
_geom_torsion_site_symmetry_1
_geom_torsion_site_symmetry_2
_geom_torsion_site_symmetry_3
_geom_torsion_site_symmetry_4
_geom_torsion_publ_flag
C9 N1 C1 C2 -105.9(3) . . . . ?
C9 N1 C1 C8 130.2(3) . . . . ?
N1 C1 C2 C7 109.2(2) . . . . ?
C8 C1 C2 C7 -129.1(3) . . . . ?
N1 C1 C2 C3 -71.1(3) . . . . ?
C8 C1 C2 C3 50.6(3) . . . . ?
C7 C2 C3 C4 0.3(3) . . . . ?
C1 C2 C3 C4 -179.4(2) . . . . ?
C2 C3 C4 C5 0.6(4) . . . . ?
C3 C4 C5 C6 -1.2(4) . . . . ?
C4 C5 C6 C7 1.0(4) . . . . ?
C3 C2 C7 C6 -0.5(3) . . . . ?
C1 C2 C7 C6 179.2(2) . . . . ?
C5 C6 C7 C2 -0.1(4) . . . . ?
C1 N1 C9 N2 171.1(2) . . . . ?
C1 N1 C9 S1 -9.4(3) . . . . ?
C10 N2 C9 N1 174.0(2) . . . . ?
C10 N2 C9 S1 -5.5(3) . . . . ?
C9 N2 C10 C11 -90.6(3) . . . . ?
C9 N2 C10 C17 146.5(2) . . . . ?
N2 C10 C11 C12 132.2(2) . . . . ?
C17 C10 C11 C12 -106.7(2) . . . . ?
N2 C10 C11 C16 -50.8(3) . . . . ?
C17 C10 C11 C16 70.3(3) . . . . ?
C16 C11 C12 C13 -1.7(4) . . . . ?
C10 C11 C12 C13 175.3(2) . . . . ?
C11 C12 C13 C14 0.8(4) . . . . ?
C12 C13 C14 C15 0.5(4) . . . . ?
C13 C14 C15 C16 -0.9(4) . . . . ?
C14 C15 C16 C11 0.0(4) . . . . ?
C12 C11 C16 C15 1.3(4) . . . . ?
C10 C11 C16 C15 -175.7(2) . . . . ?
